data_1531897
loop_
_publ_author_name
'Magrez, A.'
'Morniroli, J.P.'
'Marie, A.M.'
'Caldes, M.T.'
'Joubert, O.'
'Brohan, L.'

_publ_section_title
;
 Using CBED and crystallographic image processing to evidence a structural
 distortion in a new family of ionic conductor Sr1-x La1+x Al1-x Mgx O4 (0
 <= x <= 0.7)
;
_journal_name_full 'Journal of Solid State Chemistry'
_journal_page_first 243
_journal_page_last 251
_journal_volume 172
_journal_year 2003
_chemical_formula_sum 'Al0.4 La1.6 Mg0.6 O4 Sr0.4'
_chemical_name_systematic '(Sr0.4 La1.6) (Al0.4 Mg0.6) O4'
_space_group_IT_number 139
_symmetry_space_group_name_Hall '-I 4 2'
_symmetry_space_group_name_H-M 'I 4/m m m'
_cell_angle_alpha 90
_cell_angle_beta 90
_cell_angle_gamma 90
_cell_formula_units_Z 2
_cell_length_a 3.8301
_cell_length_b 3.8301
_cell_length_c 12.6772
_cell_volume 185.970
_citation_journal_id_ASTM JSSCBI
_cod_data_source_file Magrez_JSSCBI_2003_1532.cif
_cod_data_source_block Al0.4La1.6Mg0.6O4Sr0.4
_cod_original_cell_volume 185.9703
_cod_database_code 1531897

loop_
_symmetry_equiv_pos_as_xyz
x,y,z
-y,x,z
-x,-y,z
y,-x,z
x,-y,-z
y,x,-z
-x,y,-z
-y,-x,-z
-x,-y,-z
y,-x,-z
x,y,-z
-y,x,-z
-x,y,z
-y,-x,z
x,-y,z
y,x,z
x+1/2,y+1/2,z+1/2
-y+1/2,x+1/2,z+1/2
-x+1/2,-y+1/2,z+1/2
y+1/2,-x+1/2,z+1/2
x+1/2,-y+1/2,-z+1/2
y+1/2,x+1/2,-z+1/2
-x+1/2,y+1/2,-z+1/2
-y+1/2,-x+1/2,-z+1/2
-x+1/2,-y+1/2,-z+1/2
y+1/2,-x+1/2,-z+1/2
x+1/2,y+1/2,-z+1/2
-y+1/2,x+1/2,-z+1/2
-x+1/2,y+1/2,z+1/2
-y+1/2,-x+1/2,z+1/2
x+1/2,-y+1/2,z+1/2
y+1/2,x+1/2,z+1/2

loop_
_atom_site_label
_atom_site_type_symbol
_atom_site_fract_x
_atom_site_fract_y
_atom_site_fract_z
_atom_site_occupancy
_atom_site_U_iso_or_equiv
La1 La+3 0 0 0.3616 0.8 0.0
O2 O-2 0 0 0.1711 1 0.0
Sr1 Sr+2 0 0 0.3616 0.2 0.0
O1 O-2 0 0.5 0 1 0.0
Al1 Al+3 0 0 0 0.4 0.0
Mg1 Mg+2 0 0 0 0.6 0.0
